data_7120130
loop_
_publ_author_name
'Nolan, Steven P.'
'Nahra, Fady'
'zinser, caroline'
'brill, marcel'
'Cazin, Catherine S. J.'
'Slawin, Alexandra'
'Cordes, David Bradford'
'Meadows, Rebecca E.'

_publ_section_title
;
 A Simple Synthetic Entryway into Palladium Cross-Coupling Catalysis
;
_journal_name_full 'Chem. Commun.'
_journal_paper_doi 10.1039/C7CC02487H
_journal_year 2017
_chemical_formula_moiety 'C69 H57 N2, C9 H9 Cl2 Pd, C H2 Cl2'
_chemical_formula_sum 'C79 H68 Cl4 N2 Pd'
_chemical_formula_weight 1293.63
_chemical_name_systematic '[IPr*H][Pd(cin)Cl2]'
_space_group_crystal_system monoclinic
_space_group_IT_number 15
_space_group_name_Hall '-C 2yc'
_space_group_name_H-M_alt 'C 1 2/c 1'
_symmetry_space_group_name_Hall '-C 2yc'
_symmetry_space_group_name_H-M 'C 1 2/c 1'
_atom_sites_solution_hydrogens geom
_atom_sites_solution_primary direct
_atom_sites_solution_secondary difmap
_audit_creation_date 2015-11-26
_audit_creation_method 'by CrystalStructure 4.1'
_audit_update_record
;
2015-11-28 deposited with the CCDC.
2017-05-11 downloaded from the CCDC.
;
_cell_angle_alpha 90.0000
_cell_angle_beta 97.650(4)
_cell_angle_gamma 90.0000
_cell_formula_units_Z 8
_cell_length_a 24.916(4)
_cell_length_b 12.0855(18)
_cell_length_c 42.544(6)
_cell_measurement_reflns_used 6533
_cell_measurement_temperature 173
_cell_measurement_theta_max 25.30
_cell_measurement_theta_min 1.80
_cell_volume 12697(3)
_computing_cell_refinement 'CrystalClear-SM Expert 2.1 b45'
_computing_data_collection 'CrystalClear-SM Expert 2.1 b45 (Rigaku, 2015)'
_computing_data_reduction 'CrystalClear-SM Expert 2.1 b45'
_computing_molecular_graphics 'CrystalStructure 4.1'
_computing_publication_material 'CrystalStructure 4.1 (Rigaku, 2014)'
_computing_structure_refinement 'SHELXL2013 (Sheldrick, 2008)'
_computing_structure_solution 'DIRDIF99-PATTY (Gould, et al., 1999)'
_diffrn_ambient_temperature 173
_diffrn_detector_area_resol_mean 5.814
_diffrn_measured_fraction_theta_full 1.000
_diffrn_measured_fraction_theta_max 0.998
_diffrn_measurement_device_type 'Rigaku XtaLAB P200'
_diffrn_measurement_method \w
_diffrn_radiation_type 'Mo K\a'
_diffrn_radiation_wavelength 0.71075
_diffrn_reflns_av_R_equivalents 0.0890
_diffrn_reflns_Laue_measured_fraction_full 1.000
_diffrn_reflns_Laue_measured_fraction_max 0.998
_diffrn_reflns_limit_h_max 29
_diffrn_reflns_limit_h_min -29
_diffrn_reflns_limit_k_max 14
_diffrn_reflns_limit_k_min -14
_diffrn_reflns_limit_l_max 51
_diffrn_reflns_limit_l_min -51
_diffrn_reflns_number 145873
_diffrn_reflns_point_group_measured_fraction_full 1.000
_diffrn_reflns_point_group_measured_fraction_max 0.998
_diffrn_reflns_theta_full 25.242
_diffrn_reflns_theta_max 25.373
_diffrn_reflns_theta_min 1.649
_diffrn_standards_number 0
_exptl_absorpt_coefficient_mu 0.508
_exptl_absorpt_correction_T_max 0.990
_exptl_absorpt_correction_T_min 0.855
_exptl_absorpt_correction_type multi-scan
_exptl_absorpt_process_details 'REQAB (Rigaku, 1998)'
_exptl_crystal_colour yellow
_exptl_crystal_density_diffrn 1.353
_exptl_crystal_density_method 'not measured'
_exptl_crystal_description platelet
_exptl_crystal_F_000 5360.00
_exptl_crystal_size_max 0.120
_exptl_crystal_size_mid 0.090
_exptl_crystal_size_min 0.020
_refine_diff_density_max 1.49
_refine_diff_density_min -0.75
_refine_ls_extinction_method none
_refine_ls_goodness_of_fit_ref 1.034
_refine_ls_hydrogen_treatment constr
_refine_ls_number_parameters 787
_refine_ls_number_reflns 11652
_refine_ls_number_restraints 0
_refine_ls_R_factor_all 0.0855
_refine_ls_R_factor_gt 0.0517
_refine_ls_shift/su_max 0.001
_refine_ls_structure_factor_coef Fsqd
_refine_ls_weighting_details 'w = 1/[\s^2^(Fo^2^)+(0.0488P)^2^+54.8400P] where P=(Fo^2^+2Fc^2^)/3'
_refine_ls_weighting_scheme calc
_refine_ls_wR_factor_gt 0.1177
_refine_ls_wR_factor_ref 0.1380
_reflns_number_gt 8149
_reflns_number_total 11652
_reflns_threshold_expression F^2^>2.0\s(F^2^)
_cod_data_source_file c7cc02487h2.cif
_cod_data_source_block IPrstarHPdcinCl2
_cod_database_code 7120130

loop_
_space_group_symop_operation_xyz
'x, y, z'
'-x, y, -z+1/2'
'x+1/2, y+1/2, z'
'-x+1/2, y+1/2, -z+1/2'
'-x, -y, -z'
'x, -y, z-1/2'
'-x+1/2, -y+1/2, -z'
'x+1/2, -y+1/2, z-1/2'

loop_
_atom_site_label
_atom_site_type_symbol
_atom_site_fract_x
_atom_site_fract_y
_atom_site_fract_z
_atom_site_U_iso_or_equiv
_atom_site_adp_type
_atom_site_occupancy
_atom_site_site_symmetry_order
_atom_site_calc_flag
_atom_site_refinement_flags_posn
_atom_site_refinement_flags_adp
_atom_site_refinement_flags_occupancy
_atom_site_disorder_assembly
_atom_site_disorder_group
Pd1 Pd 0.19631(2) 0.69847(3) 0.38932(2) 0.04314(11) Uani 1 1 d . . . . .
Cl1 Cl 0.28554(5) 0.68699(10) 0.41790(2) 0.0471(3) Uani 1 1 d . . . . .
Cl2 Cl 0.22628(5) 0.69438(10) 0.33864(2) 0.0490(3) Uani 1 1 d . . . . .
Cl91 Cl 0.40043(9) 0.67611(18) 0.50074(4) 0.1094(7) Uani 1 1 d . . . . .
Cl92 Cl 0.45693(17) 0.8572(3) 0.47483(12) 0.126(2) Uani 0.597(7) 1 d . . P A 1
Cl9A Cl 0.4304(4) 0.8945(5) 0.5050(2) 0.158(4) Uani 0.403(7) 1 d . . P A 2
N2 N 0.29282(13) 0.3988(3) 0.39037(6) 0.0311(7) Uani 1 1 d . . . . .
N5 N 0.34693(12) 0.4649(3) 0.35921(6) 0.0315(7) Uani 1 1 d . . . . .
C1 C 0.30025(15) 0.4819(3) 0.37087(8) 0.0315(8) Uani 1 1 d . . . . .
H1 H 0.2765 0.5429 0.3660 0.038 Uiso 1 1 calc R U . . .
C3 C 0.33597(16) 0.3256(3) 0.39102(8) 0.0356(9) Uani 1 1 d . . . . .
H3 H 0.3408 0.2588 0.4028 0.043 Uiso 1 1 calc R U . . .
C4 C 0.36964(17) 0.3673(3) 0.37168(8) 0.0366(9) Uani 1 1 d . . . . .
H4 H 0.4028 0.3356 0.3674 0.044 Uiso 1 1 calc R U . . .
C6 C 0.24414(15) 0.3855(3) 0.40598(8) 0.0305(8) Uani 1 1 d . . . . .
C7 C 0.19592(16) 0.3589(3) 0.38735(8) 0.0340(9) Uani 1 1 d . . . . .
C8 C 0.14979(16) 0.3457(4) 0.40211(9) 0.0380(9) Uani 1 1 d . . . . .
H8 H 0.1162 0.3302 0.3895 0.046 Uiso 1 1 calc R U . . .
C9 C 0.15139(17) 0.3546(4) 0.43482(9) 0.0378(9) Uani 1 1 d . . . . .
C10 C 0.20073(17) 0.3790(3) 0.45255(8) 0.0367(9) Uani 1 1 d . . . . .
H10 H 0.2024 0.3838 0.4750 0.044 Uiso 1 1 calc R U . . .
C11 C 0.24777(16) 0.3968(3) 0.43909(8) 0.0339(9) Uani 1 1 d . . . . .
C12 C 0.19256(16) 0.3356(3) 0.35168(8) 0.0332(9) Uani 1 1 d . . . . .
H12 H 0.2171 0.3894 0.3428 0.040 Uiso 1 1 calc R U . . .
C13 C 0.21298(15) 0.2190(3) 0.34566(8) 0.0349(9) Uani 1 1 d . . . . .
C14 C 0.22547(18) 0.1406(4) 0.36934(9) 0.0432(10) Uani 1 1 d . . . . .
H14 H 0.2235 0.1601 0.3908 0.052 Uiso 1 1 calc R U . . .
C15 C 0.24073(19) 0.0350(4) 0.36218(10) 0.0493(11) Uani 1 1 d . . . . .
H15 H 0.2488 -0.0178 0.3787 0.059 Uiso 1 1 calc R U . . .
C16 C 0.24446(19) 0.0051(4) 0.33113(11) 0.0488(11) Uani 1 1 d . . . . .
H16 H 0.2549 -0.0678 0.3262 0.059 Uiso 1 1 calc R U . . .
C17 C 0.23265(17) 0.0834(4) 0.30740(9) 0.0450(11) Uani 1 1 d . . . . .
H17 H 0.2354 0.0642 0.2860 0.054 Uiso 1 1 calc R U . . .
C18 C 0.21710(16) 0.1882(4) 0.31448(9) 0.0382(9) Uani 1 1 d . . . . .
H18 H 0.2090 0.2406 0.2979 0.046 Uiso 1 1 calc R U . . .
C19 C 0.13527(16) 0.3541(3) 0.33441(8) 0.0333(9) Uani 1 1 d . . . . .
C20 C 0.11927(18) 0.4586(4) 0.32407(9) 0.0420(10) Uani 1 1 d . . . . .
H20 H 0.1444 0.5180 0.3269 0.050 Uiso 1 1 calc R U . . .
C21 C 0.06716(19) 0.4778(4) 0.30966(10) 0.0480(11) Uani 1 1 d . . . . .
H21 H 0.0565 0.5504 0.3029 0.058 Uiso 1 1 calc R U . . .
C22 C 0.03046(18) 0.3919(4) 0.30511(10) 0.0471(11) Uani 1 1 d . . . . .
H22 H -0.0053 0.4048 0.2949 0.057 Uiso 1 1 calc R U . . .
C23 C 0.04582(17) 0.2880(4) 0.31537(9) 0.0420(10) Uani 1 1 d . . . . .
H23 H 0.0205 0.2289 0.3125 0.050 Uiso 1 1 calc R U . . .
C24 C 0.09781(16) 0.2682(3) 0.32989(8) 0.0370(9) Uani 1 1 d . . . . .
H24 H 0.1081 0.1956 0.3368 0.044 Uiso 1 1 calc R U . . .
C25 C 0.10070(18) 0.3390(4) 0.45001(9) 0.0497(12) Uani 1 1 d . . . . .
H25A H 0.0808 0.2743 0.4407 0.060 Uiso 1 1 calc R U . . .
H25B H 0.0778 0.4049 0.4464 0.060 Uiso 1 1 calc R U . . .
H25C H 0.1104 0.3275 0.4729 0.060 Uiso 1 1 calc R U . . .
C26 C 0.30154(16) 0.4230(3) 0.45973(8) 0.0352(9) Uani 1 1 d . . . . .
H26 H 0.3192 0.4830 0.4486 0.042 Uiso 1 1 calc R U . . .
C27 C 0.33999(17) 0.3252(3) 0.46220(8) 0.0388(10) Uani 1 1 d . . . . .
C28 C 0.32115(18) 0.2159(4) 0.46115(8) 0.0427(10) Uani 1 1 d . . . . .
H28 H 0.2836 0.2013 0.4608 0.051 Uiso 1 1 calc R U . . .
C29 C 0.3573(2) 0.1292(4) 0.46057(10) 0.0555(13) Uani 1 1 d . . . . .
H29 H 0.3445 0.0551 0.4599 0.067 Uiso 1 1 calc R U . . .
C30 C 0.4120(2) 0.1495(5) 0.46095(11) 0.0642(15) Uani 1 1 d . . . . .
H30 H 0.4364 0.0898 0.4598 0.077 Uiso 1 1 calc R U . . .
C31 C 0.4308(2) 0.2562(5) 0.46296(11) 0.0617(14) Uani 1 1 d . . . . .
H31 H 0.4685 0.2702 0.4638 0.074 Uiso 1 1 calc R U . . .
C32 C 0.39530(19) 0.3432(4) 0.46368(10) 0.0491(11) Uani 1 1 d . . . . .
H32 H 0.4089 0.4168 0.4652 0.059 Uiso 1 1 calc R U . . .
C33 C 0.29289(17) 0.4698(3) 0.49225(8) 0.0369(9) Uani 1 1 d . . . . .
C34 C 0.26430(19) 0.5674(4) 0.49389(9) 0.0454(11) Uani 1 1 d . . . . .
H34 H 0.2504 0.6045 0.4748 0.055 Uiso 1 1 calc R U . . .
C35 C 0.2556(2) 0.6118(4) 0.52257(10) 0.0538(12) Uani 1 1 d . . . . .
H35 H 0.2354 0.6782 0.5232 0.065 Uiso 1 1 calc R U . . .
C36 C 0.2766(2) 0.5591(4) 0.55065(10) 0.0552(13) Uani 1 1 d . . . . .
H36 H 0.2703 0.5886 0.5705 0.066 Uiso 1 1 calc R U . . .
C37 C 0.3063(2) 0.4645(4) 0.54934(9) 0.0505(12) Uani 1 1 d . . . . .
H37 H 0.3217 0.4297 0.5685 0.061 Uiso 1 1 calc R U . . .
C38 C 0.31419(18) 0.4185(4) 0.52031(8) 0.0419(10) Uani 1 1 d . . . . .
H38 H 0.3342 0.3518 0.5197 0.050 Uiso 1 1 calc R U . . .
C39 C 0.36509(15) 0.5283(3) 0.33344(8) 0.0319(8) Uani 1 1 d . . . . .
C40 C 0.35388(15) 0.4842(3) 0.30271(8) 0.0322(8) Uani 1 1 d . . . . .
C41 C 0.37097(16) 0.5468(3) 0.27845(8) 0.0349(9) Uani 1 1 d . . . . .
H41 H 0.3635 0.5204 0.2573 0.042 Uiso 1 1 calc R U . . .
C42 C 0.39836(15) 0.6457(3) 0.28389(8) 0.0348(9) Uani 1 1 d . . . . .
C43 C 0.40818(15) 0.6860(3) 0.31476(8) 0.0336(8) Uani 1 1 d . . . . .
H43 H 0.4266 0.7545 0.3186 0.040 Uiso 1 1 calc R U . . .
C44 C 0.39171(15) 0.6284(3) 0.34011(8) 0.0327(9) Uani 1 1 d . . . . .
C45 C 0.32491(16) 0.3744(3) 0.29502(8) 0.0332(9) Uani 1 1 d . . . . .
H45 H 0.3121 0.3487 0.3151 0.040 Uiso 1 1 calc R U . . .
C46 C 0.36390(15) 0.2866(3) 0.28621(8) 0.0336(9) Uani 1 1 d . . . . .
C47 C 0.37778(16) 0.1972(3) 0.30614(9) 0.0387(9) Uani 1 1 d . . . . .
H47 H 0.3614 0.1897 0.3250 0.046 Uiso 1 1 calc R U . . .
C48 C 0.41502(18) 0.1185(4) 0.29917(10) 0.0454(10) Uani 1 1 d . . . . .
H48 H 0.4247 0.0593 0.3135 0.054 Uiso 1 1 calc R U . . .
C49 C 0.43796(18) 0.1265(4) 0.27139(10) 0.0471(11) Uani 1 1 d . . . . .
H49 H 0.4633 0.0726 0.2664 0.057 Uiso 1 1 calc R U . . .
C50 C 0.42376(18) 0.2133(4) 0.25091(10) 0.0456(10) Uani 1 1 d . . . . .
H50 H 0.4394 0.2189 0.2318 0.055 Uiso 1 1 calc R U . . .
C51 C 0.38701(17) 0.2925(4) 0.25793(9) 0.0402(9) Uani 1 1 d . . . . .
H51 H 0.3773 0.3513 0.2435 0.048 Uiso 1 1 calc R U . . .
C52 C 0.27409(16) 0.3900(3) 0.27082(8) 0.0334(9) Uani 1 1 d . . . . .
C53 C 0.25995(16) 0.3155(3) 0.24606(8) 0.0374(9) Uani 1 1 d . . . . .
H53 H 0.2836 0.2561 0.2428 0.045 Uiso 1 1 calc R U . . .
C54 C 0.21145(18) 0.3279(4) 0.22614(9) 0.0432(10) Uani 1 1 d . . . . .
H54 H 0.2022 0.2775 0.2092 0.052 Uiso 1 1 calc R U . . .
C55 C 0.17683(18) 0.4128(4) 0.23088(10) 0.0447(10) Uani 1 1 d . . . . .
H55 H 0.1438 0.4210 0.2171 0.054 Uiso 1 1 calc R U . . .
C56 C 0.18994(17) 0.4865(4) 0.25560(10) 0.0426(10) Uani 1 1 d . . . . .
H56 H 0.1657 0.5446 0.2590 0.051 Uiso 1 1 calc R U . . .
C57 C 0.23835(16) 0.4754(3) 0.27534(9) 0.0375(9) Uani 1 1 d . . . . .
H57 H 0.2474 0.5266 0.2922 0.045 Uiso 1 1 calc R U . . .
C58 C 0.41725(18) 0.7070(4) 0.25648(9) 0.0422(10) Uani 1 1 d . . . . .
H58A H 0.3912 0.6960 0.2374 0.051 Uiso 1 1 calc R U . . .
H58B H 0.4528 0.6788 0.2528 0.051 Uiso 1 1 calc R U . . .
H58C H 0.4201 0.7862 0.2615 0.051 Uiso 1 1 calc R U . . .
C59 C 0.40448(16) 0.6706(3) 0.37419(8) 0.0351(9) Uani 1 1 d . . . . .
H59 H 0.3714 0.6576 0.3847 0.042 Uiso 1 1 calc R U . . .
C60 C 0.45040(17) 0.6060(3) 0.39306(9) 0.0391(9) Uani 1 1 d . . . . .
C61 C 0.45167(19) 0.5956(4) 0.42557(9) 0.0527(12) Uani 1 1 d . . . . .
H61 H 0.4218 0.6209 0.4354 0.063 Uiso 1 1 calc R U . . .
C62 C 0.4957(2) 0.5489(5) 0.44390(11) 0.0643(14) Uani 1 1 d . . . . .
H62 H 0.4961 0.5439 0.4662 0.077 Uiso 1 1 calc R U . . .
C63 C 0.5390(2) 0.5092(5) 0.43021(12) 0.0669(15) Uani 1 1 d . . . . .
H63 H 0.5691 0.4765 0.4429 0.080 Uiso 1 1 calc R U . . .
C64 C 0.5380(2) 0.5177(5) 0.39777(12) 0.0720(16) Uani 1 1 d . . . . .
H64 H 0.5677 0.4915 0.3880 0.086 Uiso 1 1 calc R U . . .
C65 C 0.4935(2) 0.5647(4) 0.37949(10) 0.0549(13) Uani 1 1 d . . . . .
H65 H 0.4928 0.5684 0.3571 0.066 Uiso 1 1 calc R U . . .
C66 C 0.41621(17) 0.7946(3) 0.37635(8) 0.0372(9) Uani 1 1 d . . . . .
C67 C 0.4682(2) 0.8370(4) 0.38041(10) 0.0508(11) Uani 1 1 d . . . . .
H67 H 0.4981 0.7878 0.3812 0.061 Uiso 1 1 calc R U . . .
C68 C 0.4775(2) 0.9496(4) 0.38333(11) 0.0572(13) Uani 1 1 d . . . . .
H68 H 0.5136 0.9770 0.3861 0.069 Uiso 1 1 calc R U . . .
C69 C 0.4353(2) 1.0214(4) 0.38227(11) 0.0591(13) Uani 1 1 d . . . . .
H69 H 0.4417 1.0986 0.3846 0.071 Uiso 1 1 calc R U . . .
C70 C 0.3832(2) 0.9816(4) 0.37776(13) 0.0633(14) Uani 1 1 d . . . . .
H70 H 0.3535 1.0314 0.3766 0.076 Uiso 1 1 calc R U . . .
C71 C 0.3739(2) 0.8693(4) 0.37484(11) 0.0538(12) Uani 1 1 d . . . . .
H71 H 0.3377 0.8428 0.3717 0.065 Uiso 1 1 calc R U . . .
C81 C 0.15357(19) 0.6775(4) 0.42894(10) 0.0561(13) Uani 1 1 d . . . . .
H81A H 0.1621 0.6047 0.4229 0.067 Uiso 1 1 calc R U . . .
H81B H 0.1642 0.7018 0.4501 0.067 Uiso 1 1 calc R U . . .
C82 C 0.12544(19) 0.7485(4) 0.40694(11) 0.0530(12) Uani 1 1 d . . . . .
H82 H 0.1167 0.8215 0.4128 0.064 Uiso 1 1 calc R U . . .
C83 C 0.10996(18) 0.7096(4) 0.37539(11) 0.0501(11) Uani 1 1 d . . . . .
H83 H 0.1147 0.6338 0.3705 0.060 Uiso 1 1 calc R U . . .
C84 C 0.08639(18) 0.7868(4) 0.35007(10) 0.0476(11) Uani 1 1 d . . . . .
C85 C 0.1156(2) 0.8747(4) 0.33984(11) 0.0533(12) Uani 1 1 d . . . . .
H85 H 0.1527 0.8832 0.3481 0.064 Uiso 1 1 calc R U . . .
C86 C 0.0915(2) 0.9505(4) 0.31761(11) 0.0580(13) Uani 1 1 d . . . . .
H86 H 0.1121 1.0100 0.3109 0.070 Uiso 1 1 calc R U . . .
C87 C 0.0383(2) 0.9395(4) 0.30554(11) 0.0587(13) Uani 1 1 d . . . . .
H87 H 0.0218 0.9913 0.2905 0.070 Uiso 1 1 calc R U . . .
C88 C 0.0082(2) 0.8512(5) 0.31548(12) 0.0663(15) Uani 1 1 d . . . . .
H88 H -0.0290 0.8436 0.3073 0.080 Uiso 1 1 calc R U . . .
C89 C 0.03244(19) 0.7755(4) 0.33700(11) 0.0538(12) Uani 1 1 d . . . . .
H89 H 0.0120 0.7145 0.3430 0.065 Uiso 1 1 calc R U . . .
C91 C 0.3967(3) 0.8008(7) 0.4799(2) 0.117(3) Uani 1 1 d . . . . .
H91A H 0.3757 0.7884 0.4588 0.140 Uiso 0.597(7) 1 calc R U P A 1
H91B H 0.3764 0.8547 0.4913 0.140 Uiso 0.597(7) 1 calc R U P A 1
H91C H 0.4140 0.7936 0.4603 0.140 Uiso 0.403(7) 1 calc R U P A 2
H91D H 0.3585 0.8235 0.4740 0.140 Uiso 0.403(7) 1 calc R U P A 2

loop_
_atom_site_aniso_label
_atom_site_aniso_U_11
_atom_site_aniso_U_22
_atom_site_aniso_U_33
_atom_site_aniso_U_23
_atom_site_aniso_U_13
_atom_site_aniso_U_12
Pd1 0.0533(2) 0.0433(2) 0.03419(17) -0.00010(15) 0.01097(14) 0.00305(17)
Cl1 0.0553(6) 0.0558(7) 0.0310(5) -0.0052(5) 0.0088(4) 0.0021(5)
Cl2 0.0671(7) 0.0490(6) 0.0324(5) 0.0070(5) 0.0127(5) 0.0105(6)
Cl91 0.1423(17) 0.1153(15) 0.0786(11) -0.0083(10) 0.0436(11) -0.0360(13)
Cl92 0.129(3) 0.083(2) 0.166(5) 0.026(3) 0.023(3) -0.010(2)
Cl9A 0.223(8) 0.072(3) 0.172(7) 0.016(4) -0.006(6) 0.007(4)
N2 0.0420(18) 0.0345(18) 0.0174(14) -0.0018(13) 0.0066(13) -0.0019(15)
N5 0.0384(18) 0.0396(19) 0.0168(14) -0.0008(13) 0.0046(12) -0.0019(15)
C1 0.041(2) 0.036(2) 0.0186(16) -0.0021(15) 0.0044(15) -0.0004(17)
C3 0.047(2) 0.039(2) 0.0212(17) 0.0016(16) 0.0049(16) 0.0063(18)
C4 0.043(2) 0.044(2) 0.0224(18) 0.0020(17) 0.0040(16) 0.0032(19)
C6 0.038(2) 0.034(2) 0.0210(17) 0.0021(15) 0.0083(15) -0.0001(17)
C7 0.047(2) 0.035(2) 0.0199(17) -0.0006(16) 0.0055(16) 0.0006(19)
C8 0.039(2) 0.051(2) 0.0240(18) 0.0004(17) 0.0053(16) -0.0018(19)
C9 0.045(2) 0.047(2) 0.0234(18) 0.0008(17) 0.0129(17) -0.0003(19)
C10 0.052(3) 0.042(2) 0.0170(17) 0.0024(16) 0.0069(16) -0.0017(19)
C11 0.048(2) 0.035(2) 0.0191(17) -0.0003(16) 0.0059(16) -0.0004(18)
C12 0.041(2) 0.042(2) 0.0178(17) -0.0032(16) 0.0052(15) -0.0059(18)
C13 0.036(2) 0.044(2) 0.0256(18) -0.0004(17) 0.0067(15) -0.0020(18)
C14 0.053(3) 0.050(3) 0.027(2) -0.0022(19) 0.0091(18) -0.003(2)
C15 0.059(3) 0.048(3) 0.042(2) 0.008(2) 0.009(2) 0.005(2)
C16 0.055(3) 0.043(3) 0.050(3) -0.008(2) 0.013(2) 0.001(2)
C17 0.050(3) 0.058(3) 0.029(2) -0.012(2) 0.0108(18) -0.004(2)
C18 0.040(2) 0.051(3) 0.0251(18) -0.0003(18) 0.0074(16) -0.002(2)
C19 0.044(2) 0.042(2) 0.0155(16) -0.0033(16) 0.0088(15) -0.0029(19)
C20 0.055(3) 0.043(2) 0.029(2) 0.0008(18) 0.0071(18) -0.005(2)
C21 0.055(3) 0.049(3) 0.039(2) 0.009(2) 0.005(2) 0.009(2)
C22 0.047(3) 0.058(3) 0.035(2) 0.004(2) 0.0002(19) 0.005(2)
C23 0.039(2) 0.053(3) 0.034(2) -0.009(2) 0.0055(17) -0.007(2)
C24 0.048(2) 0.039(2) 0.0250(18) -0.0009(16) 0.0069(17) 0.0017(19)
C25 0.047(3) 0.074(3) 0.029(2) 0.000(2) 0.0128(18) -0.004(2)
C26 0.045(2) 0.044(2) 0.0165(17) 0.0011(16) 0.0032(15) -0.0063(19)
C27 0.053(3) 0.047(3) 0.0166(17) 0.0044(16) 0.0039(16) 0.000(2)
C28 0.054(3) 0.052(3) 0.0224(19) 0.0061(18) 0.0041(17) 0.003(2)
C29 0.083(4) 0.051(3) 0.033(2) 0.009(2) 0.009(2) 0.004(3)
C30 0.077(4) 0.071(4) 0.046(3) 0.006(3) 0.012(3) 0.029(3)
C31 0.052(3) 0.083(4) 0.050(3) 0.007(3) 0.009(2) 0.009(3)
C32 0.053(3) 0.057(3) 0.037(2) -0.002(2) 0.006(2) 0.000(2)
C33 0.048(2) 0.045(2) 0.0189(18) -0.0028(16) 0.0074(16) -0.008(2)
C34 0.064(3) 0.050(3) 0.0219(19) -0.0008(18) 0.0038(18) 0.002(2)
C35 0.075(3) 0.050(3) 0.038(2) -0.006(2) 0.013(2) 0.004(2)
C36 0.077(3) 0.065(3) 0.025(2) -0.013(2) 0.015(2) -0.016(3)
C37 0.067(3) 0.061(3) 0.023(2) 0.003(2) 0.0047(19) -0.014(3)
C38 0.055(3) 0.045(2) 0.0249(19) -0.0026(18) 0.0035(18) -0.006(2)
C39 0.037(2) 0.040(2) 0.0197(17) 0.0053(16) 0.0082(15) 0.0030(18)
C40 0.034(2) 0.041(2) 0.0223(17) -0.0008(16) 0.0043(15) 0.0020(17)
C41 0.044(2) 0.044(2) 0.0174(17) -0.0011(16) 0.0045(15) -0.0011(19)
C42 0.036(2) 0.045(2) 0.0244(18) 0.0031(17) 0.0072(15) -0.0006(18)
C43 0.035(2) 0.039(2) 0.0267(18) -0.0012(17) 0.0042(15) -0.0043(18)
C44 0.037(2) 0.038(2) 0.0227(18) -0.0007(16) 0.0039(15) 0.0036(18)
C45 0.042(2) 0.040(2) 0.0186(17) 0.0012(16) 0.0071(15) -0.0016(18)
C46 0.038(2) 0.039(2) 0.0231(17) -0.0018(16) 0.0009(15) -0.0030(18)
C47 0.043(2) 0.045(2) 0.0272(19) 0.0015(18) 0.0010(16) -0.003(2)
C48 0.054(3) 0.040(2) 0.038(2) 0.0026(19) -0.006(2) 0.003(2)
C49 0.047(3) 0.048(3) 0.047(2) -0.003(2) 0.005(2) 0.007(2)
C50 0.050(3) 0.050(3) 0.039(2) 0.001(2) 0.0130(19) 0.001(2)
C51 0.047(2) 0.041(2) 0.034(2) 0.0023(18) 0.0091(18) 0.002(2)
C52 0.041(2) 0.040(2) 0.0200(17) 0.0034(16) 0.0062(15) -0.0030(18)
C53 0.046(2) 0.040(2) 0.0269(19) -0.0019(17) 0.0068(17) 0.0010(19)
C54 0.052(3) 0.049(3) 0.027(2) -0.0029(18) 0.0020(18) -0.010(2)
C55 0.042(2) 0.053(3) 0.038(2) 0.005(2) -0.0018(18) -0.003(2)
C56 0.045(2) 0.042(2) 0.041(2) 0.0046(19) 0.0073(19) 0.003(2)
C57 0.045(2) 0.041(2) 0.0270(19) -0.0017(17) 0.0064(17) -0.0022(19)
C58 0.053(3) 0.048(3) 0.0262(19) 0.0024(18) 0.0090(17) -0.007(2)
C59 0.039(2) 0.044(2) 0.0222(18) -0.0025(16) 0.0058(15) -0.0022(18)
C60 0.052(3) 0.041(2) 0.0238(18) -0.0028(17) 0.0018(17) -0.003(2)
C61 0.056(3) 0.075(3) 0.026(2) 0.005(2) 0.0041(19) -0.003(3)
C62 0.077(4) 0.083(4) 0.030(2) 0.017(2) -0.002(2) -0.003(3)
C63 0.068(4) 0.074(4) 0.054(3) 0.007(3) -0.009(3) 0.016(3)
C64 0.078(4) 0.087(4) 0.050(3) -0.001(3) 0.002(3) 0.035(3)
C65 0.070(3) 0.061(3) 0.032(2) -0.002(2) 0.002(2) 0.020(3)
C66 0.048(2) 0.043(2) 0.0195(17) -0.0025(17) 0.0031(16) -0.001(2)
C67 0.054(3) 0.051(3) 0.046(3) -0.005(2) 0.005(2) -0.002(2)
C68 0.063(3) 0.056(3) 0.051(3) -0.002(2) 0.002(2) -0.012(3)
C69 0.087(4) 0.043(3) 0.048(3) -0.005(2) 0.013(3) -0.006(3)
C70 0.068(4) 0.048(3) 0.076(4) 0.000(3) 0.016(3) 0.006(3)
C71 0.051(3) 0.053(3) 0.057(3) 0.000(2) 0.006(2) 0.002(2)
C81 0.061(3) 0.073(4) 0.038(2) 0.004(2) 0.021(2) 0.007(3)
C82 0.057(3) 0.060(3) 0.046(3) -0.001(2) 0.022(2) 0.008(2)
C83 0.048(3) 0.049(3) 0.054(3) 0.002(2) 0.009(2) 0.006(2)
C84 0.052(3) 0.050(3) 0.041(2) -0.011(2) 0.009(2) -0.002(2)
C85 0.050(3) 0.055(3) 0.054(3) -0.007(2) 0.002(2) -0.002(2)
C86 0.068(3) 0.054(3) 0.054(3) -0.006(2) 0.015(2) 0.003(3)
C87 0.071(4) 0.062(3) 0.043(3) -0.008(2) 0.005(2) 0.014(3)
C88 0.053(3) 0.085(4) 0.057(3) -0.018(3) -0.009(2) 0.006(3)
C89 0.052(3) 0.060(3) 0.048(3) -0.011(2) 0.003(2) -0.006(2)
C91 0.121(6) 0.114(6) 0.108(6) -0.019(5) -0.016(5) 0.013(5)

loop_
_atom_type_symbol
_atom_type_description
_atom_type_scat_dispersion_real
_atom_type_scat_dispersion_imag
_atom_type_scat_source
C C 0.0033 0.0016
;
International Tables for Crystallography
(Vol. C, Tables 4.2.6.8 and 6.1.1.4)
;
H H 0.0000 0.0000
;
International Tables for Crystallography
(Vol. C, Table 6.1.1.4)
;
Cl Cl 0.1484 0.1585
;
International Tables for Crystallography
(Vol. C, Tables 4.2.6.8 and 6.1.1.4)
;
N N 0.0061 0.0033
;
International Tables for Crystallography
(Vol. C, Tables 4.2.6.8 and 6.1.1.4)
;
Pd Pd -0.9988 1.0072
;
International Tables for Crystallography
(Vol. C, Tables 4.2.6.8 and 6.1.1.4)
;

loop_
_geom_angle_atom_site_label_1
_geom_angle_atom_site_label_2
_geom_angle_atom_site_label_3
_geom_angle
C82 Pd1 C81 38.38(18)
C82 Pd1 C83 39.12(18)
C81 Pd1 C83 68.83(18)
C82 Pd1 Cl2 135.41(13)
C81 Pd1 Cl2 165.71(15)
C83 Pd1 Cl2 100.04(12)
C82 Pd1 Cl1 127.23(13)
C81 Pd1 Cl1 96.89(14)
C83 Pd1 Cl1 165.54(12)
Cl2 Pd1 Cl1 94.41(4)
C1 N2 C3 108.8(3)
C1 N2 C6 123.8(3)
C3 N2 C6 127.2(3)
C1 N5 C4 108.7(3)
C1 N5 C39 124.7(3)
C4 N5 C39 125.8(3)
N2 C1 N5 108.3(3)
N2 C1 H1 125.8
N5 C1 H1 125.8
C4 C3 N2 107.0(3)
C4 C3 H3 126.5
N2 C3 H3 126.5
C3 C4 N5 107.3(4)
C3 C4 H4 126.4
N5 C4 H4 126.4
C7 C6 C11 122.0(3)
C7 C6 N2 118.2(3)
C11 C6 N2 119.7(3)
C6 C7 C8 118.3(3)
C6 C7 C12 122.5(3)
C8 C7 C12 119.1(3)
C7 C8 C9 121.9(4)
C7 C8 H8 119.1
C9 C8 H8 119.1
C10 C9 C8 117.8(4)
C10 C9 C25 121.8(3)
C8 C9 C25 120.4(4)
C9 C10 C11 123.0(3)
C9 C10 H10 118.5
C11 C10 H10 118.5
C10 C11 C6 117.0(3)
C10 C11 C26 121.1(3)
C6 C11 C26 121.9(3)
C13 C12 C19 111.3(3)
C13 C12 C7 111.0(3)
C19 C12 C7 111.8(3)
C13 C12 H12 107.5
C19 C12 H12 107.5
C7 C12 H12 107.5
C14 C13 C18 118.0(4)
C14 C13 C12 123.7(3)
C18 C13 C12 118.2(3)
C15 C14 C13 120.9(4)
C15 C14 H14 119.5
C13 C14 H14 119.5
C14 C15 C16 120.6(4)
C14 C15 H15 119.7
C16 C15 H15 119.7
C15 C16 C17 118.8(4)
C15 C16 H16 120.6
C17 C16 H16 120.6
C18 C17 C16 120.7(4)
C18 C17 H17 119.7
C16 C17 H17 119.7
C17 C18 C13 121.0(4)
C17 C18 H18 119.5
C13 C18 H18 119.5
C20 C19 C24 118.6(4)
C20 C19 C12 119.8(4)
C24 C19 C12 121.5(4)
C19 C20 C21 120.7(4)
C19 C20 H20 119.6
C21 C20 H20 119.6
C20 C21 C22 120.1(4)
C20 C21 H21 119.9
C22 C21 H21 119.9
C23 C22 C21 119.6(4)
C23 C22 H22 120.2
C21 C22 H22 120.2
C22 C23 C24 120.5(4)
C22 C23 H23 119.7
C24 C23 H23 119.7
C23 C24 C19 120.3(4)
C23 C24 H24 119.8
C19 C24 H24 119.8
C9 C25 H25A 109.5
C9 C25 H25B 109.5
H25A C25 H25B 109.5
C9 C25 H25C 109.5
H25A C25 H25C 109.5
H25B C25 H25C 109.5
C27 C26 C11 111.9(3)
C27 C26 C33 112.8(3)
C11 C26 C33 112.0(3)
C27 C26 H26 106.5
C11 C26 H26 106.5
C33 C26 H26 106.5
C32 C27 C28 118.5(4)
C32 C27 C26 119.6(4)
C28 C27 C26 121.8(4)
C29 C28 C27 119.9(4)
C29 C28 H28 120.1
C27 C28 H28 120.1
C30 C29 C28 120.5(5)
C30 C29 H29 119.7
C28 C29 H29 119.7
C31 C30 C29 119.7(5)
C31 C30 H30 120.1
C29 C30 H30 120.1
C30 C31 C32 120.3(5)
C30 C31 H31 119.8
C32 C31 H31 119.8
C31 C32 C27 121.0(5)
C31 C32 H32 119.5
C27 C32 H32 119.5
C34 C33 C38 118.6(4)
C34 C33 C26 119.6(3)
C38 C33 C26 121.8(4)
C35 C34 C33 121.3(4)
C35 C34 H34 119.4
C33 C34 H34 119.4
C34 C35 C36 119.8(5)
C34 C35 H35 120.1
C36 C35 H35 120.1
C37 C36 C35 119.4(4)
C37 C36 H36 120.3
C35 C36 H36 120.3
C36 C37 C38 120.8(4)
C36 C37 H37 119.6
C38 C37 H37 119.6
C33 C38 C37 120.1(4)
C33 C38 H38 119.9
C37 C38 H38 119.9
C44 C39 C40 123.4(3)
C44 C39 N5 119.4(3)
C40 C39 N5 117.2(3)
C41 C40 C39 116.2(4)
C41 C40 C45 119.8(3)
C39 C40 C45 124.0(3)
C42 C41 C40 122.6(3)
C42 C41 H41 118.7
C40 C41 H41 118.7
C41 C42 C43 118.8(3)
C41 C42 C58 119.6(3)
C43 C42 C58 121.6(4)
C44 C43 C42 121.6(4)
C44 C43 H43 119.2
C42 C43 H43 119.2
C39 C44 C43 117.3(3)
C39 C44 C59 121.1(3)
C43 C44 C59 121.5(3)
C46 C45 C40 111.1(3)
C46 C45 C52 114.8(3)
C40 C45 C52 111.2(3)
C46 C45 H45 106.4
C40 C45 H45 106.4
C52 C45 H45 106.4
C47 C46 C51 117.7(4)
C47 C46 C45 120.6(3)
C51 C46 C45 121.7(3)
C48 C47 C46 121.5(4)
C48 C47 H47 119.3
C46 C47 H47 119.3
C49 C48 C47 119.9(4)
C49 C48 H48 120.0
C47 C48 H48 120.0
C50 C49 C48 119.5(4)
C50 C49 H49 120.3
C48 C49 H49 120.3
C49 C50 C51 120.7(4)
C49 C50 H50 119.6
C51 C50 H50 119.6
C50 C51 C46 120.6(4)
C50 C51 H51 119.7
C46 C51 H51 119.7
C57 C52 C53 118.7(4)
C57 C52 C45 119.0(3)
C53 C52 C45 122.0(4)
C54 C53 C52 120.2(4)
C54 C53 H53 119.9
C52 C53 H53 119.9
C55 C54 C53 120.3(4)
C55 C54 H54 119.9
C53 C54 H54 119.9
C54 C55 C56 120.2(4)
C54 C55 H55 119.9
C56 C55 H55 119.9
C57 C56 C55 119.9(4)
C57 C56 H56 120.0
C55 C56 H56 120.0
C56 C57 C52 120.7(4)
C56 C57 H57 119.7
C52 C57 H57 119.7
C42 C58 H58A 109.5
C42 C58 H58B 109.5
H58A C58 H58B 109.5
C42 C58 H58C 109.5
H58A C58 H58C 109.5
H58B C58 H58C 109.5
C60 C59 C66 110.3(3)
C60 C59 C44 112.0(3)
C66 C59 C44 113.5(3)
C60 C59 H59 106.9
C66 C59 H59 106.9
C44 C59 H59 106.9
C65 C60 C61 118.0(4)
C65 C60 C59 122.5(3)
C61 C60 C59 119.3(4)
C62 C61 C60 120.8(5)
C62 C61 H61 119.6
C60 C61 H61 119.6
C63 C62 C61 120.8(4)
C63 C62 H62 119.6
C61 C62 H62 119.6
C62 C63 C64 119.1(5)
C62 C63 H63 120.5
C64 C63 H63 120.5
C63 C64 C65 119.8(5)
C63 C64 H64 120.1
C65 C64 H64 120.1
C60 C65 C64 121.5(4)
C60 C65 H65 119.3
C64 C65 H65 119.3
C67 C66 C71 117.4(4)
C67 C66 C59 122.6(4)
C71 C66 C59 119.9(4)
C66 C67 C68 121.2(5)
C66 C67 H67 119.4
C68 C67 H67 119.4
C69 C68 C67 120.3(5)
C69 C68 H68 119.8
C67 C68 H68 119.8
C68 C69 C70 119.6(5)
C68 C69 H69 120.2
C70 C69 H69 120.2
C69 C70 C71 120.1(5)
C69 C70 H70 119.9
C71 C70 H70 119.9
C70 C71 C66 121.3(5)
C70 C71 H71 119.3
C66 C71 H71 119.3
C82 C81 Pd1 69.7(2)
C82 C81 H81A 120.0
Pd1 C81 H81A 74.9
C82 C81 H81B 120.0
Pd1 C81 H81B 127.4
H81A C81 H81B 120.0
C81 C82 C83 118.7(5)
C81 C82 Pd1 71.9(3)
C83 C82 Pd1 72.8(3)
C81 C82 H82 120.6
C83 C82 H82 120.6
Pd1 C82 H82 126.5
C82 C83 C84 120.5(4)
C82 C83 Pd1 68.1(3)
C84 C83 Pd1 121.4(3)
C82 C83 H83 119.8
C84 C83 H83 119.8
Pd1 C83 H83 81.4
C85 C84 C89 118.0(4)
C85 C84 C83 122.2(4)
C89 C84 C83 119.7(4)
C84 C85 C86 121.1(5)
C84 C85 H85 119.4
C86 C85 H85 119.4
C87 C86 C85 120.1(5)
C87 C86 H86 119.9
C85 C86 H86 119.9
C86 C87 C88 119.6(5)
C86 C87 H87 120.2
C88 C87 H87 120.2
C89 C88 C87 120.1(5)
C89 C88 H88 119.9
C87 C88 H88 119.9
C88 C89 C84 121.0(5)
C88 C89 H89 119.5
C84 C89 H89 119.5
Cl92 C91 Cl91 115.2(5)
Cl9A C91 Cl91 105.6(5)
Cl92 C91 H91A 108.5
Cl91 C91 H91A 108.5
Cl92 C91 H91B 108.5
Cl91 C91 H91B 108.5
H91A C91 H91B 107.5
Cl9A C91 H91C 110.6
Cl91 C91 H91C 110.6
Cl9A C91 H91D 110.6
Cl91 C91 H91D 110.6
H91C C91 H91D 108.8

loop_
_geom_bond_atom_site_label_1
_geom_bond_atom_site_label_2
_geom_bond_distance
Pd1 C82 2.097(4)
Pd1 C81 2.125(4)
Pd1 C83 2.159(4)
Pd1 Cl2 2.3745(11)
Pd1 Cl1 2.3917(12)
Cl91 C91 1.744(9)
Cl92 C91 1.688(9)
Cl9A C91 1.699(10)
N2 C1 1.331(5)
N2 C3 1.390(5)
N2 C6 1.467(5)
N5 C1 1.340(5)
N5 C4 1.383(5)
N5 C39 1.459(4)
C1 H1 0.9500
C3 C4 1.348(5)
C3 H3 0.9500
C4 H4 0.9500
C6 C7 1.386(5)
C6 C11 1.406(5)
C7 C8 1.390(5)
C7 C12 1.535(5)
C8 C9 1.391(5)
C8 H8 0.9500
C9 C10 1.386(6)
C9 C25 1.505(5)
C10 C11 1.388(5)
C10 H10 0.9500
C11 C26 1.534(5)
C12 C13 1.532(6)
C12 C19 1.532(5)
C12 H12 1.0000
C13 C14 1.388(6)
C13 C18 1.395(5)
C14 C15 1.378(6)
C14 H14 0.9500
C15 C16 1.385(6)
C15 H15 0.9500
C16 C17 1.387(6)
C16 H16 0.9500
C17 C18 1.369(6)
C17 H17 0.9500
C18 H18 0.9500
C19 C20 1.379(6)
C19 C24 1.392(6)
C20 C21 1.380(6)
C20 H20 0.9500
C21 C22 1.380(6)
C21 H21 0.9500
C22 C23 1.367(6)
C22 H22 0.9500
C23 C24 1.380(6)
C23 H23 0.9500
C24 H24 0.9500
C25 H25A 0.9800
C25 H25B 0.9800
C25 H25C 0.9800
C26 C27 1.517(6)
C26 C33 1.536(5)
C26 H26 1.0000
C27 C32 1.388(6)
C27 C28 1.400(6)
C28 C29 1.385(7)
C28 H28 0.9500
C29 C30 1.381(7)
C29 H29 0.9500
C30 C31 1.370(8)
C30 H30 0.9500
C31 C32 1.377(7)
C31 H31 0.9500
C32 H32 0.9500
C33 C34 1.385(6)
C33 C38 1.387(5)
C34 C35 1.376(6)
C34 H34 0.9500
C35 C36 1.393(7)
C35 H35 0.9500
C36 C37 1.367(7)
C36 H36 0.9500
C37 C38 1.392(6)
C37 H37 0.9500
C38 H38 0.9500
C39 C44 1.390(5)
C39 C40 1.405(5)
C40 C41 1.392(5)
C40 C45 1.526(5)
C41 C42 1.380(6)
C41 H41 0.9500
C42 C43 1.392(5)
C42 C58 1.509(5)
C43 C44 1.391(5)
C43 H43 0.9500
C44 C59 1.530(5)
C45 C46 1.518(5)
C45 C52 1.534(5)
C45 H45 1.0000
C46 C47 1.389(5)
C46 C51 1.403(5)
C47 C48 1.388(6)
C47 H47 0.9500
C48 C49 1.383(6)
C48 H48 0.9500
C49 C50 1.380(6)
C49 H49 0.9500
C50 C51 1.384(6)
C50 H50 0.9500
C51 H51 0.9500
C52 C57 1.393(6)
C52 C53 1.395(5)
C53 C54 1.389(6)
C53 H53 0.9500
C54 C55 1.372(6)
C54 H54 0.9500
C55 C56 1.384(6)
C55 H55 0.9500
C56 C57 1.382(6)
C56 H56 0.9500
C57 H57 0.9500
C58 H58A 0.9800
C58 H58B 0.9800
C58 H58C 0.9800
C59 C60 1.523(6)
C59 C66 1.528(6)
C59 H59 1.0000
C60 C65 1.379(6)
C60 C61 1.385(5)
C61 C62 1.379(7)
C61 H61 0.9500
C62 C63 1.379(7)
C62 H62 0.9500
C63 C64 1.381(7)
C63 H63 0.9500
C64 C65 1.388(7)
C64 H64 0.9500
C65 H65 0.9500
C66 C67 1.382(6)
C66 C71 1.383(6)
C67 C68 1.384(7)
C67 H67 0.9500
C68 C69 1.361(7)
C68 H68 0.9500
C69 C70 1.373(7)
C69 H69 0.9500
C70 C71 1.379(7)
C70 H70 0.9500
C71 H71 0.9500
C81 C82 1.388(7)
C81 H81A 0.9500
C81 H81B 0.9500
C82 C83 1.426(6)
C82 H82 0.9500
C83 C84 1.486(6)
C83 H83 0.9500
C84 C85 1.390(7)
C84 C89 1.391(6)
C85 C86 1.395(7)
C85 H85 0.9500
C86 C87 1.361(7)
C86 H86 0.9500
C87 C88 1.402(8)
C87 H87 0.9500
C88 C89 1.376(7)
C88 H88 0.9500
C89 H89 0.9500
C91 H91A 0.9900
C91 H91B 0.9900
C91 H91C 0.9900
C91 H91D 0.9900

loop_
_geom_torsion_atom_site_label_1
_geom_torsion_atom_site_label_2
_geom_torsion_atom_site_label_3
_geom_torsion_atom_site_label_4
_geom_torsion
C3 N2 C1 N5 -0.5(4)
C6 N2 C1 N5 -175.8(3)
C4 N5 C1 N2 0.3(4)
C39 N5 C1 N2 170.2(3)
C1 N2 C3 C4 0.6(4)
C6 N2 C3 C4 175.7(3)
N2 C3 C4 N5 -0.4(4)
C1 N5 C4 C3 0.1(4)
C39 N5 C4 C3 -169.7(3)
C1 N2 C6 C7 69.0(5)
C3 N2 C6 C7 -105.4(4)
C1 N2 C6 C11 -112.8(4)
C3 N2 C6 C11 72.8(5)
C11 C6 C7 C8 1.5(6)
N2 C6 C7 C8 179.7(3)
C11 C6 C7 C12 -174.1(4)
N2 C6 C7 C12 4.1(5)
C6 C7 C8 C9 -2.4(6)
C12 C7 C8 C9 173.4(4)
C7 C8 C9 C10 1.0(6)
C7 C8 C9 C25 -179.6(4)
C8 C9 C10 C11 1.2(6)
C25 C9 C10 C11 -178.2(4)
C9 C10 C11 C6 -2.0(6)
C9 C10 C11 C26 -179.7(4)
C7 C6 C11 C10 0.6(6)
N2 C6 C11 C10 -177.6(3)
C7 C6 C11 C26 178.2(4)
N2 C6 C11 C26 0.1(6)
C6 C7 C12 C13 77.9(5)
C8 C7 C12 C13 -97.7(4)
C6 C7 C12 C19 -157.2(4)
C8 C7 C12 C19 27.2(5)
C19 C12 C13 C14 -116.9(4)
C7 C12 C13 C14 8.4(5)
C19 C12 C13 C18 60.3(4)
C7 C12 C13 C18 -174.5(3)
C18 C13 C14 C15 -0.9(6)
C12 C13 C14 C15 176.3(4)
C13 C14 C15 C16 0.6(7)
C14 C15 C16 C17 0.1(7)
C15 C16 C17 C18 -0.6(7)
C16 C17 C18 C13 0.3(6)
C14 C13 C18 C17 0.4(6)
C12 C13 C18 C17 -176.9(4)
C13 C12 C19 C20 -149.7(3)
C7 C12 C19 C20 85.6(4)
C13 C12 C19 C24 32.9(4)
C7 C12 C19 C24 -91.9(4)
C24 C19 C20 C21 0.3(6)
C12 C19 C20 C21 -177.3(3)
C19 C20 C21 C22 -0.7(6)
C20 C21 C22 C23 1.0(6)
C21 C22 C23 C24 -0.7(6)
C22 C23 C24 C19 0.3(6)
C20 C19 C24 C23 -0.1(5)
C12 C19 C24 C23 177.4(3)
C10 C11 C26 C27 105.9(4)
C6 C11 C26 C27 -71.6(5)
C10 C11 C26 C33 -22.0(5)
C6 C11 C26 C33 160.5(4)
C11 C26 C27 C32 144.9(3)
C33 C26 C27 C32 -87.6(4)
C11 C26 C27 C28 -31.3(5)
C33 C26 C27 C28 96.2(4)
C32 C27 C28 C29 -2.1(5)
C26 C27 C28 C29 174.1(3)
C27 C28 C29 C30 -0.1(6)
C28 C29 C30 C31 2.1(7)
C29 C30 C31 C32 -1.8(7)
C30 C31 C32 C27 -0.4(7)
C28 C27 C32 C31 2.4(6)
C26 C27 C32 C31 -173.9(4)
C27 C26 C33 C34 172.0(4)
C11 C26 C33 C34 -60.6(5)
C27 C26 C33 C38 -6.3(5)
C11 C26 C33 C38 121.2(4)
C38 C33 C34 C35 -1.8(7)
C26 C33 C34 C35 179.9(4)
C33 C34 C35 C36 1.0(7)
C34 C35 C36 C37 1.0(7)
C35 C36 C37 C38 -2.2(7)
C34 C33 C38 C37 0.6(6)
C26 C33 C38 C37 178.9(4)
C36 C37 C38 C33 1.4(7)
C1 N5 C39 C44 84.0(5)
C4 N5 C39 C44 -107.8(4)
C1 N5 C39 C40 -95.4(4)
C4 N5 C39 C40 72.8(5)
C44 C39 C40 C41 -0.1(6)
N5 C39 C40 C41 179.2(3)
C44 C39 C40 C45 179.7(4)
N5 C39 C40 C45 -0.9(5)
C39 C40 C41 C42 1.2(6)
C45 C40 C41 C42 -178.6(4)
C40 C41 C42 C43 -1.6(6)
C40 C41 C42 C58 178.0(4)
C41 C42 C43 C44 0.8(6)
C58 C42 C43 C44 -178.7(4)
C40 C39 C44 C43 -0.6(6)
N5 C39 C44 C43 -179.9(3)
C40 C39 C44 C59 -178.0(4)
N5 C39 C44 C59 2.7(5)
C42 C43 C44 C39 0.2(6)
C42 C43 C44 C59 177.6(4)
C41 C40 C45 C46 71.9(4)
C39 C40 C45 C46 -108.0(4)
C41 C40 C45 C52 -57.3(5)
C39 C40 C45 C52 122.9(4)
C40 C45 C46 C47 111.2(4)
C52 C45 C46 C47 -121.6(4)
C40 C45 C46 C51 -68.9(4)
C52 C45 C46 C51 58.3(5)
C51 C46 C47 C48 2.8(6)
C45 C46 C47 C48 -177.3(4)
C46 C47 C48 C49 -2.0(6)
C47 C48 C49 C50 0.4(7)
C48 C49 C50 C51 0.2(7)
C49 C50 C51 C46 0.7(7)
C47 C46 C51 C50 -2.2(6)
C45 C46 C51 C50 177.9(4)
C46 C45 C52 C57 -174.2(3)
C40 C45 C52 C57 -47.0(4)
C46 C45 C52 C53 11.8(5)
C40 C45 C52 C53 139.0(4)
C57 C52 C53 C54 0.9(6)
C45 C52 C53 C54 175.0(3)
C52 C53 C54 C55 -0.7(6)
C53 C54 C55 C56 -0.2(6)
C54 C55 C56 C57 0.8(6)
C55 C56 C57 C52 -0.6(6)
C53 C52 C57 C56 -0.3(6)
C45 C52 C57 C56 -174.5(4)
C39 C44 C59 C60 73.3(5)
C43 C44 C59 C60 -104.0(4)
C39 C44 C59 C66 -160.9(4)
C43 C44 C59 C66 21.8(5)
C66 C59 C60 C65 -92.9(5)
C44 C59 C60 C65 34.5(6)
C66 C59 C60 C61 81.6(5)
C44 C59 C60 C61 -150.9(4)
C65 C60 C61 C62 2.3(7)
C59 C60 C61 C62 -172.5(5)
C60 C61 C62 C63 -1.4(8)
C61 C62 C63 C64 0.5(9)
C62 C63 C64 C65 -0.7(9)
C61 C60 C65 C64 -2.4(8)
C59 C60 C65 C64 172.2(5)
C63 C64 C65 C60 1.6(9)
C60 C59 C66 C67 29.2(5)
C44 C59 C66 C67 -97.4(4)
C60 C59 C66 C71 -149.6(4)
C44 C59 C66 C71 83.8(5)
C71 C66 C67 C68 1.0(6)
C59 C66 C67 C68 -177.8(4)
C66 C67 C68 C69 0.1(7)
C67 C68 C69 C70 -1.1(7)
C68 C69 C70 C71 1.1(8)
C69 C70 C71 C66 0.0(8)
C67 C66 C71 C70 -1.0(7)
C59 C66 C71 C70 177.8(4)
Pd1 C81 C82 C83 57.7(4)
C81 C82 C83 C84 -171.8(4)
Pd1 C82 C83 C84 -114.6(4)
C81 C82 C83 Pd1 -57.3(4)
C82 C83 C84 C85 64.4(6)
Pd1 C83 C84 C85 -17.1(6)
C82 C83 C84 C89 -112.2(5)
Pd1 C83 C84 C89 166.2(3)
C89 C84 C85 C86 1.2(7)
C83 C84 C85 C86 -175.5(4)
C84 C85 C86 C87 0.1(7)
C85 C86 C87 C88 -0.3(7)
C86 C87 C88 C89 -0.8(7)
C87 C88 C89 C84 2.1(7)
C85 C84 C89 C88 -2.3(7)
C83 C84 C89 C88 174.5(4)
